data_7132242
loop_
_publ_author_name
'Stolar, Tomislav'
'Ali\'c, Jasna'
'Talaji\'c, Gregor'
'Cindro, Nikola'
'Rub\<ci\'c, Mirta'
'Molcanov, Kresimir'
'U\<zarevi\'c, Krunoslav'
'Hern\'andez, Jos\'e G.'

_publ_section_title
;
 Supramolecular intermediates in thermo-mechanochemical direct amidations
;
_journal_name_full 'Chemical Communications'
_journal_paper_doi 10.1039/D3CC04448C
_journal_year 2023
_chemical_formula_moiety 'C7 H9 N, 2(C7 H6 O2), 2(C7 H5 O2), 2(C7 H10 N)'
_chemical_formula_sum 'C49 H51 N3 O8'
_chemical_formula_weight 809.93
_space_group_IT_number 14
_space_group_name_Hall '-P 2yn'
_space_group_name_H-M_alt 'P 1 21/n 1'
_symmetry_cell_setting monoclinic
_symmetry_space_group_name_Hall '-P 2yn'
_symmetry_space_group_name_H-M 'P 1 21/n 1'
_atom_sites_solution_hydrogens mixed
_audit_creation_date 2023-02-28T11:39:05-00:00
_audit_creation_method 'WinGX routine CIF_UPDATE'
_audit_update_record
;
2023-08-07 deposited with the CCDC.	2023-10-20 downloaded from the CCDC.
;
_cell_angle_alpha 90
_cell_angle_beta 91.6370(10)
_cell_angle_gamma 90
_cell_formula_units_Z 2
_cell_length_a 16.3249(3)
_cell_length_b 6.11590(10)
_cell_length_c 21.4268(3)
_cell_measurement_reflns_used 10223
_cell_measurement_temperature 100(2)
_cell_measurement_theta_max 78.875
_cell_measurement_theta_min 4.125
_cell_volume 2138.41(6)
_computing_cell_refinement 'CrysAlisPro 1.171.42.69a (Rigaku OD, 2022)'
_computing_data_collection 'CrysAlisPro 1.171.42.69a (Rigaku OD, 2022)'
_computing_data_reduction 'CrysAlisPro 1.171.42.69a (Rigaku OD, 2022)'
_computing_structure_refinement 'SHELXL-2017/1 (Sheldrick, 2017)'
_diffrn_ambient_temperature 100(2)
_diffrn_detector_area_resol_mean 10
_diffrn_measured_fraction_theta_full 1
_diffrn_measured_fraction_theta_max 0.978
_diffrn_measurement_device_type 'XtaLAB Synergy, Dualflex, HyPix'
_diffrn_measurement_method '\w scans'
_diffrn_radiation_monochromator mirror
_diffrn_radiation_type CuK\a
_diffrn_radiation_wavelength 1.54184
_diffrn_reflns_av_R_equivalents 0.0529
_diffrn_reflns_av_unetI/netI 0.0624
_diffrn_reflns_Laue_measured_fraction_full 1
_diffrn_reflns_Laue_measured_fraction_max 0.978
_diffrn_reflns_limit_h_max 20
_diffrn_reflns_limit_h_min -20
_diffrn_reflns_limit_k_max 7
_diffrn_reflns_limit_k_min -6
_diffrn_reflns_limit_l_max 26
_diffrn_reflns_limit_l_min -27
_diffrn_reflns_number 16943
_diffrn_reflns_point_group_measured_fraction_full 1
_diffrn_reflns_point_group_measured_fraction_max 0.978
_diffrn_reflns_theta_full 67.684
_diffrn_reflns_theta_max 79.876
_diffrn_reflns_theta_min 3.358
_diffrn_source 'micro-focus sealed X-ray tube'
_exptl_absorpt_coefficient_mu 0.691
_exptl_absorpt_correction_T_max 1
_exptl_absorpt_correction_T_min 0.569
_exptl_absorpt_correction_type multi-scan
_exptl_absorpt_process_details
;
        CrysAlisPro 1.171.42.69a (Rigaku Oxford Diffraction, 2022)
        Empirical absorption correction using spherical harmonics,
        implemented in SCALE3 ABSPACK scaling algorithm.
;
_exptl_crystal_colour colourless
_exptl_crystal_density_diffrn 1.258
_exptl_crystal_description plate
_exptl_crystal_F_000 860
_exptl_crystal_size_max 0.30
_exptl_crystal_size_mid 0.15
_exptl_crystal_size_min 0.05
_refine_diff_density_max 0.338
_refine_diff_density_min -0.297
_refine_diff_density_rms 0.064
_refine_ls_extinction_coef 0.0031(5)
_refine_ls_extinction_method 'SHELXL-2017/1 (Sheldrick 2017)'
_refine_ls_goodness_of_fit_ref 1.081
_refine_ls_hydrogen_treatment mixed
_refine_ls_matrix_type full
_refine_ls_number_parameters 281
_refine_ls_number_reflns 4564
_refine_ls_number_restraints 2
_refine_ls_restrained_S_all 1.082
_refine_ls_R_factor_all 0.0563
_refine_ls_R_factor_gt 0.052
_refine_ls_shift/su_max 0
_refine_ls_shift/su_mean 0
_refine_ls_structure_factor_coef Fsqd
_refine_ls_weighting_details 'w=1/[\s^2^(Fo^2^)+(0.0870P)^2^+0.7424P] where P=(Fo^2^+2Fc^2^)/3'
_refine_ls_weighting_scheme calc
_refine_ls_wR_factor_ref 0.1495
_reflns_number_gt 4081
_reflns_number_total 4564
_reflns_threshold_expression 'I > 2\s(I)'
_cod_data_source_file d3cc04448c2.cif
_cod_data_source_block stolar_baptol-32_auto
_cod_original_sg_symbol_H-M 'P 21/n'
_cod_database_code 7132242

loop_
_space_group_symop_id
_space_group_symop_operation_xyz
1 x,y,z
2 1/2-x,1/2+y,1/2-z
3 -x,-y,-z
4 1/2+x,1/2-y,1/2+z

loop_
_atom_site_label
_atom_site_fract_x
_atom_site_fract_y
_atom_site_fract_z
_atom_site_U_iso_or_equiv
_atom_site_adp_type
_atom_site_calc_flag
_atom_site_occupancy
_atom_site_disorder_assembly
_atom_site_disorder_group
_atom_site_type_symbol
O1A 1.00168(6) -0.08374(17) 0.12367(5) 0.0253(3) Uani d 1 . . O
O2A 0.92875(7) -0.27996(17) 0.19066(5) 0.0250(2) Uani d 1 . . O
C1A 0.97610(8) -0.1123(2) 0.17573(6) 0.0199(3) Uani d 1 . . C
C2A 0.99440(8) 0.0379(2) 0.22931(6) 0.0202(3) Uani d 1 . . C
C3A 0.97496(9) -0.0149(2) 0.29053(7) 0.0245(3) Uani d 1 . . C
H3A 0.948922 -0.150054 0.299195 0.029 Uiso calc 1 . . H
C4A 0.99367(10) 0.1300(3) 0.33876(7) 0.0284(3) Uani d 1 . . C
H4A 0.98053 0.093749 0.380404 0.034 Uiso calc 1 . . H
C5A 1.03152(9) 0.3278(3) 0.32621(7) 0.0287(3) Uani d 1 . . C
H5A 1.044154 0.426887 0.359238 0.034 Uiso calc 1 . . H
C6A 1.05090(10) 0.3806(2) 0.26547(7) 0.0279(3) Uani d 1 . . C
H6A 1.076671 0.516171 0.256932 0.033 Uiso calc 1 . . H
C7A 1.03273(9) 0.2358(2) 0.21698(7) 0.0238(3) Uani d 1 . . C
H7A 1.046487 0.271938 0.17545 0.029 Uiso calc 1 . . H
H2A 0.9201(12) -0.362(3) 0.1572(9) 0.029 Uiso d 1 . . H
O1B 0.90378(6) 0.18246(16) 0.03010(4) 0.0208(2) Uani d 1 . . O
O2B 0.90421(6) 0.47435(16) 0.09087(4) 0.0233(2) Uani d 1 . . O
C1B 0.87736(8) 0.2868(2) 0.07617(6) 0.0182(3) Uani d 1 . . C
C2B 0.81062(8) 0.1872(2) 0.11361(6) 0.0191(3) Uani d 1 . . C
C3B 0.77495(9) -0.0123(2) 0.09605(7) 0.0240(3) Uani d 1 . . C
H3B 0.794614 -0.088731 0.060903 0.029 Uiso calc 1 . . H
C4B 0.71129(9) -0.0995(3) 0.12937(7) 0.0276(3) Uani d 1 . . C
H4B 0.687223 -0.234462 0.116803 0.033 Uiso calc 1 . . H
C5B 0.68259(9) 0.0099(3) 0.18102(7) 0.0281(3) Uani d 1 . . C
H5B 0.638622 -0.049325 0.203712 0.034 Uiso calc 1 . . H
C6B 0.71839(10) 0.2062(3) 0.19943(7) 0.0294(3) Uani d 1 . . C
H6B 0.699612 0.27974 0.235353 0.035 Uiso calc 1 . . H
C7B 0.78138(9) 0.2955(2) 0.16570(7) 0.0245(3) Uani d 1 . . C
H7B 0.804782 0.431444 0.178167 0.029 Uiso calc 1 . . H
N1 0.93102(7) -0.24226(18) -0.00606(5) 0.0184(3) Uani d 1 . . N
H1A 0.923064 -0.103085 0.007511 0.028 Uiso calc 1 . . H
H1B 0.923179 -0.337394 0.025872 0.028 Uiso calc 1 . . H
H1C 0.983063 -0.256243 -0.019659 0.028 Uiso calc 1 . . H
C8 0.87263(8) -0.2907(2) -0.05748(6) 0.0180(3) Uani d 1 . . C
C9 0.87343(8) -0.4939(2) -0.08554(6) 0.0201(3) Uani d 1 . . C
H9 0.91151 -0.602175 -0.071704 0.024 Uiso calc 1 . . H
C10 0.81783(9) -0.5382(2) -0.13434(6) 0.0220(3) Uani d 1 . . C
H10 0.818426 -0.677511 -0.153905 0.026 Uiso calc 1 . . H
C11 0.76116(8) -0.3813(2) -0.15503(7) 0.0231(3) Uani d 1 . . C
C12 0.76166(9) -0.1784(2) -0.12566(7) 0.0244(3) Uani d 1 . . C
H12 0.723413 -0.070006 -0.139144 0.029 Uiso calc 1 . . H
C13 0.81700(9) -0.1310(2) -0.07693(6) 0.0217(3) Uani d 1 . . C
H13 0.816758 0.008309 -0.057299 0.026 Uiso calc 1 . . H
C14 0.70149(10) -0.4308(3) -0.20819(8) 0.0315(4) Uani d 1 . . C
H14A 0.710217 -0.580579 -0.222855 0.047 Uiso calc 0.5 . . H
H14B 0.645325 -0.416001 -0.193783 0.047 Uiso calc 0.5 . . H
H14C 0.71016 -0.328105 -0.242481 0.047 Uiso calc 0.5 . . H
H14D 0.666918 -0.302544 -0.216557 0.047 Uiso calc 0.5 . . H
H14E 0.731809 -0.467122 -0.245629 0.047 Uiso calc 0.5 . . H
H14F 0.666975 -0.555018 -0.196932 0.047 Uiso calc 0.5 . . H
N2 0.32769(15) 0.5871(5) 0.00365(11) 0.0698(7) Uani d 0.5 . . N
H2B 0.291(3) 0.516(8) 0.022(2) 0.059 Uiso d 0.5 . . H
H2C 0.313(3) 0.739(8) -0.013(2) 0.059 Uiso d 0.5 . . H
C18 0.32769(15) 0.5871(5) 0.00365(11) 0.0698(7) Uani d 0.5 . . C
H18A 0.299499 0.456699 0.018681 0.058 Uiso calc 0.5 . . H
H18B 0.317835 0.709803 0.031893 0.058 Uiso calc 0.5 . . H
H18C 0.306751 0.623773 -0.038377 0.058 Uiso calc 0.5 . . H
C15 0.44681(16) 0.3400(3) 0.01941(9) 0.0495(5) Uani d 1 . . C
H15 0.41058 0.228825 0.032643 0.059 Uiso calc 1 . . H
C16 0.41552(15) 0.5442(3) 0.00180(8) 0.0483(5) Uani d 1 . . C
C17 0.52951(16) 0.2983(3) 0.01782(9) 0.0492(5) Uani d 1 . . C
H17 0.549498 0.158751 0.030397 0.059 Uiso calc 1 . . H

loop_
_atom_site_aniso_label
_atom_site_aniso_U_11
_atom_site_aniso_U_22
_atom_site_aniso_U_33
_atom_site_aniso_U_12
_atom_site_aniso_U_13
_atom_site_aniso_U_23
O1A 0.0283(5) 0.0246(5) 0.0229(5) -0.0036(4) 0.0014(4) -0.0004(4)
O2A 0.0317(6) 0.0200(5) 0.0232(5) -0.0066(4) 0.0015(4) -0.0017(4)
C1A 0.0189(6) 0.0172(6) 0.0234(6) 0.0017(5) -0.0025(5) 0.0020(5)
C2A 0.0186(6) 0.0188(6) 0.0229(6) 0.0030(5) -0.0034(5) 0.0004(5)
C3A 0.0265(7) 0.0225(7) 0.0244(7) -0.0004(5) -0.0010(5) 0.0013(5)
C4A 0.0294(7) 0.0334(8) 0.0224(7) 0.0033(6) -0.0015(5) -0.0014(6)
C5A 0.0282(8) 0.0270(8) 0.0304(7) 0.0043(6) -0.0065(6) -0.0085(6)
C6A 0.0294(7) 0.0195(7) 0.0344(8) -0.0010(6) -0.0048(6) -0.0010(6)
C7A 0.0251(7) 0.0206(7) 0.0254(7) -0.0010(5) -0.0029(5) 0.0025(5)
O1B 0.0227(5) 0.0174(5) 0.0226(5) -0.0013(4) 0.0021(4) -0.0015(4)
O2B 0.0304(5) 0.0173(5) 0.0223(5) -0.0063(4) 0.0019(4) -0.0018(4)
C1B 0.0206(6) 0.0149(6) 0.0189(6) 0.0005(5) -0.0026(5) 0.0014(5)
C2B 0.0184(6) 0.0166(6) 0.0223(6) 0.0016(5) -0.0015(5) 0.0025(5)
C3B 0.0231(7) 0.0194(7) 0.0297(7) -0.0004(5) 0.0034(5) -0.0014(5)
C4B 0.0258(7) 0.0222(7) 0.0348(8) -0.0055(6) 0.0017(6) 0.0020(6)
C5B 0.0226(7) 0.0344(8) 0.0275(7) -0.0048(6) 0.0026(5) 0.0051(6)
C6B 0.0253(7) 0.0374(9) 0.0257(7) -0.0042(6) 0.0048(6) -0.0039(6)
C7B 0.0237(7) 0.0249(7) 0.0249(7) -0.0037(5) 0.0019(5) -0.0024(5)
N1 0.0191(5) 0.0155(5) 0.0204(5) -0.0010(4) -0.0003(4) -0.0008(4)
C8 0.0172(6) 0.0177(6) 0.0192(6) -0.0028(5) -0.0006(5) 0.0010(5)
C9 0.0212(6) 0.0162(6) 0.0228(6) -0.0004(5) -0.0018(5) 0.0020(5)
C10 0.0249(7) 0.0165(6) 0.0244(6) -0.0039(5) -0.0021(5) -0.0003(5)
C11 0.0207(7) 0.0226(7) 0.0256(6) -0.0042(5) -0.0031(5) 0.0027(5)
C12 0.0220(7) 0.0212(7) 0.0297(7) 0.0024(5) -0.0036(5) 0.0029(5)
C13 0.0231(7) 0.0163(6) 0.0257(6) 0.0003(5) 0.0005(5) -0.0003(5)
C14 0.0309(8) 0.0280(8) 0.0349(8) -0.0045(6) -0.0126(6) 0.0019(6)
N2 0.0525(13) 0.099(2) 0.0580(13) 0.0218(13) 0.0080(10) 0.0307(13)
C18 0.0525(13) 0.099(2) 0.0580(13) 0.0218(13) 0.0080(10) 0.0307(13)
C15 0.0847(16) 0.0317(9) 0.0318(9) -0.0042(10) -0.0017(9) 0.0031(7)
C16 0.0760(14) 0.0419(10) 0.0268(8) 0.0053(10) -0.0032(8) 0.0005(7)
C17 0.0879(17) 0.0275(9) 0.0319(9) 0.0055(9) -0.0021(9) 0.0035(7)

loop_
_atom_type_symbol
_atom_type_description
_atom_type_scat_dispersion_real
_atom_type_scat_dispersion_imag
_atom_type_scat_source
C C 0.0181 0.0091 'International Tables Vol C Tables 4.2.6.8 and 6.1.1.4'
H H 0 0 'International Tables Vol C Tables 4.2.6.8 and 6.1.1.4'
N N 0.0311 0.018 'International Tables Vol C Tables 4.2.6.8 and 6.1.1.4'
O O 0.0492 0.0322 'International Tables Vol C Tables 4.2.6.8 and 6.1.1.4'

loop_
_geom_angle_atom_site_label_1
_geom_angle_atom_site_label_2
_geom_angle_atom_site_label_3
_geom_angle
_geom_angle_site_symmetry_1
_geom_angle_site_symmetry_3
_geom_angle_publ_flag
C1A O2A H2A 108.8(13) . . ?
O1A C1A O2A 123.35(13) . . ?
O1A C1A C2A 123.41(13) . . ?
O2A C1A C2A 113.24(12) . . ?
C7A C2A C3A 119.70(13) . . ?
C7A C2A C1A 118.04(12) . . ?
C3A C2A C1A 122.26(13) . . ?
C4A C3A C2A 120.01(14) . . ?
C4A C3A H3A 120 . . ?
C2A C3A H3A 120 . . ?
C5A C4A C3A 120.12(14) . . ?
C5A C4A H4A 119.9 . . ?
C3A C4A H4A 119.9 . . ?
C6A C5A C4A 119.98(14) . . ?
C6A C5A H5A 120 . . ?
C4A C5A H5A 120 . . ?
C5A C6A C7A 120.23(14) . . ?
C5A C6A H6A 119.9 . . ?
C7A C6A H6A 119.9 . . ?
C6A C7A C2A 119.97(14) . . ?
C6A C7A H7A 120 . . ?
C2A C7A H7A 120 . . ?
O1B C1B O2B 121.99(13) . . ?
O1B C1B C2B 118.86(12) . . ?
O2B C1B C2B 119.13(12) . . ?
C7B C2B C3B 118.71(13) . . ?
C7B C2B C1B 120.38(12) . . ?
C3B C2B C1B 120.88(12) . . ?
C4B C3B C2B 120.67(14) . . ?
C4B C3B H3B 119.7 . . ?
C2B C3B H3B 119.7 . . ?
C3B C4B C5B 120.13(14) . . ?
C3B C4B H4B 119.9 . . ?
C5B C4B H4B 119.9 . . ?
C4B C5B C6B 119.67(14) . . ?
C4B C5B H5B 120.2 . . ?
C6B C5B H5B 120.2 . . ?
C7B C6B C5B 120.38(14) . . ?
C7B C6B H6B 119.8 . . ?
C5B C6B H6B 119.8 . . ?
C6B C7B C2B 120.42(14) . . ?
C6B C7B H7B 119.8 . . ?
C2B C7B H7B 119.8 . . ?
C8 N1 H1A 109.5 . . ?
C8 N1 H1B 109.5 . . ?
H1A N1 H1B 109.5 . . ?
C8 N1 H1C 109.5 . . ?
H1A N1 H1C 109.5 . . ?
H1B N1 H1C 109.5 . . ?
C9 C8 C13 121.08(12) . . ?
C9 C8 N1 119.67(12) . . ?
C13 C8 N1 119.25(12) . . ?
C8 C9 C10 119.23(12) . . ?
C8 C9 H9 120.4 . . ?
C10 C9 H9 120.4 . . ?
C9 C10 C11 121.12(13) . . ?
C9 C10 H10 119.4 . . ?
C11 C10 H10 119.4 . . ?
C12 C11 C10 118.29(12) . . ?
C12 C11 C14 121.08(13) . . ?
C10 C11 C14 120.62(13) . . ?
C11 C12 C13 121.38(13) . . ?
C11 C12 H12 119.3 . . ?
C13 C12 H12 119.3 . . ?
C8 C13 C12 118.89(13) . . ?
C8 C13 H13 120.6 . . ?
C12 C13 H13 120.6 . . ?
C11 C14 H14A 109.5 . . ?
C11 C14 H14B 109.5 . . ?
H14A C14 H14B 109.5 . . ?
C11 C14 H14C 109.5 . . ?
H14A C14 H14C 109.5 . . ?
H14B C14 H14C 109.5 . . ?
H14D C14 H14E 109.5 . . ?
H14D C14 H14F 109.5 . . ?
H14E C14 H14F 109.5 . . ?
C16 N2 H2B 129(4) . . ?
C16 N2 H2C 112(3) . . ?
H2B N2 H2C 118(4) . . ?
C17 C15 C16 120.7(2) . . ?
C17 C15 H15 119.6 . . ?
C16 C15 H15 119.6 . . ?
C17 C16 C15 117.8(2) 3_665 . ?
C17 C16 N2 121.8(2) 3_665 . ?
C15 C16 N2 120.4(2) . . ?
C15 C17 C16 121.44(19) . 3_665 ?
C15 C17 H17 119.3 . . ?
C16 C17 H17 119.3 3_665 . ?

loop_
_geom_bond_atom_site_label_1
_geom_bond_atom_site_label_2
_geom_bond_site_symmetry_2
_geom_bond_distance
_geom_bond_publ_flag
O1A C1A . 1.2148(17) ?
O2A C1A . 1.3285(17) ?
O2A H2A . 0.88(2) ?
C1A C2A . 1.4940(18) ?
C2A C7A . 1.391(2) ?
C2A C3A . 1.396(2) ?
C3A C4A . 1.389(2) ?
C3A H3A . 0.95 ?
C4A C5A . 1.388(2) ?
C4A H4A . 0.95 ?
C5A C6A . 1.386(2) ?
C5A H5A . 0.95 ?
C6A C7A . 1.391(2) ?
C6A H6A . 0.95 ?
C7A H7A . 0.95 ?
O1B C1B . 1.2617(17) ?
O2B C1B . 1.2647(16) ?
C1B C2B . 1.5004(19) ?
C2B C7B . 1.394(2) ?
C2B C3B . 1.3989(19) ?
C3B C4B . 1.384(2) ?
C3B H3B . 0.95 ?
C4B C5B . 1.386(2) ?
C4B H4B . 0.95 ?
C5B C6B . 1.388(2) ?
C5B H5B . 0.95 ?
C6B C7B . 1.386(2) ?
C6B H6B . 0.95 ?
C7B H7B . 0.95 ?
N1 C8 . 1.4663(16) ?
N1 H1A . 0.91 ?
N1 H1B . 0.91 ?
N1 H1C . 0.91 ?
C8 C9 . 1.3808(19) ?
C8 C13 . 1.3897(19) ?
C9 C10 . 1.3915(18) ?
C9 H9 . 0.95 ?
C10 C11 . 1.396(2) ?
C10 H10 . 0.95 ?
C11 C12 . 1.391(2) ?
C11 C14 . 1.5083(18) ?
C12 C13 . 1.3917(19) ?
C12 H12 . 0.95 ?
C13 H13 . 0.95 ?
C14 H14A . 0.98 ?
C14 H14B . 0.98 ?
C14 H14C . 0.98 ?
C14 H14D . 0.98 ?
C14 H14E . 0.98 ?
C14 H14F . 0.98 ?
N2 C16 . 1.459(3) ?
N2 H2B . 0.85(5) ?
N2 H2C . 1.02(5) ?
C15 C17 . 1.375(4) ?
C15 C16 . 1.397(3) ?
C15 H15 . 0.95 ?
C16 C17 3_665 1.390(3) ?
C17 H17 . 0.95 ?

loop_
_geom_hbond_atom_site_label_D
_geom_hbond_atom_site_label_H
_geom_hbond_atom_site_label_A
_geom_hbond_distance_DH
_geom_hbond_distance_HA
_geom_hbond_distance_DA
_geom_hbond_angle_DHA
_geom_hbond_site_symmetry_A
_geom_hbond_publ_flag
O2A H2A O2B 0.88(2) 1.75(2) 2.6345(14) 179(2) 1_545 yes
N1 H1A O1B 0.91 1.84 2.7505(15) 176.3 . yes
N1 H1B O2B 0.91 1.84 2.7498(15) 178.2 1_545 yes
N1 H1C O1B 0.91 1.92 2.7841(15) 157.7 3_755 yes
C9 H9 O1A 0.95 2.65 3.4047(18) 136.6 3_745 yes
C9 H9 O1B 0.95 2.55 3.1990(16) 125.3 1_545 yes
C13 H13 O1B 0.95 2.55 3.2795(17) 133.6 . yes
O2A H2A O2B 0.88(2) 1.75(2) 2.6345(14) 179(2) 1_545 yes
N1 H1A O1B 0.91 1.84 2.7505(15) 176.3 . yes
N1 H1B O2B 0.91 1.84 2.7498(15) 178.2 1_545 yes
N1 H1C O1B 0.91 1.92 2.7841(15) 157.7 3_755 yes
C9 H9 O1A 0.95 2.65 3.4047(18) 136.6 3_745 yes
C9 H9 O1B 0.95 2.55 3.1990(16) 125.3 1_545 yes
C13 H13 O1B 0.95 2.55 3.2795(17) 133.6 . yes

loop_
_geom_torsion_atom_site_label_1
_geom_torsion_atom_site_label_2
_geom_torsion_atom_site_label_3
_geom_torsion_atom_site_label_4
_geom_torsion
_geom_torsion_site_symmetry_1
_geom_torsion_site_symmetry_2
_geom_torsion_site_symmetry_3
_geom_torsion_site_symmetry_4
_geom_torsion_publ_flag
O1A C1A C2A C7A 9.4(2) . . . . ?
O2A C1A C2A C7A -170.34(12) . . . . ?
O1A C1A C2A C3A -170.07(13) . . . . ?
O2A C1A C2A C3A 10.17(18) . . . . ?
C7A C2A C3A C4A 0.2(2) . . . . ?
C1A C2A C3A C4A 179.66(13) . . . . ?
C2A C3A C4A C5A 0.2(2) . . . . ?
C3A C4A C5A C6A -0.2(2) . . . . ?
C4A C5A C6A C7A -0.2(2) . . . . ?
C5A C6A C7A C2A 0.5(2) . . . . ?
C3A C2A C7A C6A -0.5(2) . . . . ?
C1A C2A C7A C6A 179.99(13) . . . . ?
O1B C1B C2B C7B 178.43(12) . . . . ?
O2B C1B C2B C7B -3.04(19) . . . . ?
O1B C1B C2B C3B -3.41(19) . . . . ?
O2B C1B C2B C3B 175.12(12) . . . . ?
C7B C2B C3B C4B 0.6(2) . . . . ?
C1B C2B C3B C4B -177.54(13) . . . . ?
C2B C3B C4B C5B -0.5(2) . . . . ?
C3B C4B C5B C6B -0.5(2) . . . . ?
C4B C5B C6B C7B 1.4(2) . . . . ?
C5B C6B C7B C2B -1.3(2) . . . . ?
C3B C2B C7B C6B 0.2(2) . . . . ?
C1B C2B C7B C6B 178.44(13) . . . . ?
C13 C8 C9 C10 0.4(2) . . . . ?
N1 C8 C9 C10 -179.94(12) . . . . ?
C8 C9 C10 C11 -0.4(2) . . . . ?
C9 C10 C11 C12 0.1(2) . . . . ?
C9 C10 C11 C14 179.67(14) . . . . ?
C10 C11 C12 C13 0.1(2) . . . . ?
C14 C11 C12 C13 -179.45(14) . . . . ?
C9 C8 C13 C12 -0.2(2) . . . . ?
N1 C8 C13 C12 -179.85(12) . . . . ?
C11 C12 C13 C8 -0.1(2) . . . . ?
C17 C15 C16 C17 0.6(3) . . . 3_665 ?
C17 C15 C16 N2 -180.0(2) . . . . ?
C16 C15 C17 C16 -0.6(3) . . . 3_665 ?
